data_7049935
loop_
_publ_author_name
'Schutte-Smith, Marietjie'
'Roodt, Andreas'
'Visser, Hendrik G.'

_publ_section_title
;
 Ambient and high-pressure kinetic investigation of methanol substitution
 in fac-[Re(Trop)(CO)<sub>3</sub>(MeOH)] by different monodentate
 nucleophiles.
;
_journal_issue 27
_journal_name_full 'Dalton transactions (Cambridge, England : 2003)'
_journal_page_first 9984
_journal_page_last 9997
_journal_paper_doi 10.1039/c9dt01528k
_journal_volume 48
_journal_year 2019
_chemical_formula_moiety 'C13 H9 N2 O5 Re'
_chemical_formula_sum 'C13 H9 N2 O5 Re'
_chemical_formula_weight 459.43
_space_group_IT_number 14
_space_group_name_Hall '-P 2ybc'
_space_group_name_H-M_alt 'P 1 21/c 1'
_symmetry_cell_setting monoclinic
_symmetry_space_group_name_Hall '-P 2ybc'
_symmetry_space_group_name_H-M 'P 1 21/c 1'
_atom_sites_solution_hydrogens geom
_atom_sites_solution_primary direct
_atom_sites_solution_secondary difmap
_audit_creation_method SHELXL-97
_audit_update_record
;
2015-10-15 deposited with the CCDC.    2019-05-01 downloaded from the CCDC.
;
_cell_angle_alpha 90.000
_cell_angle_beta 112.128(5)
_cell_angle_gamma 90.000
_cell_formula_units_Z 4
_cell_length_a 16.090(5)
_cell_length_b 6.675(5)
_cell_length_c 14.052(5)
_cell_measurement_reflns_used 9960
_cell_measurement_temperature 100(2)
_cell_measurement_theta_max 27.79
_cell_measurement_theta_min 2.91
_cell_volume 1398.0(12)
_computing_cell_refinement 'Bruker SAINT'
_computing_data_collection 'Bruker APEX2'
_computing_data_reduction 'Bruker SAINT'
_computing_molecular_graphics 'Bruker SHELXTL'
_computing_publication_material 'Bruker SHELXTL'
_computing_structure_refinement 'SHELXL-97 (Sheldrick, 2008)'
_computing_structure_solution 'SHELXS-97 (Sheldrick, 2008)'
_diffrn_ambient_temperature 100(2)
_diffrn_measured_fraction_theta_full 0.996
_diffrn_measured_fraction_theta_max 0.996
_diffrn_measurement_device_type 'Bruker APEX-II CCD'
_diffrn_measurement_method '\f and \w scans'
_diffrn_radiation_monochromator graphite
_diffrn_radiation_source 'sealed tube'
_diffrn_radiation_type MoK\a
_diffrn_radiation_wavelength 0.71073
_diffrn_reflns_av_R_equivalents 0.0818
_diffrn_reflns_av_sigmaI/netI 0.0309
_diffrn_reflns_limit_h_max 21
_diffrn_reflns_limit_h_min -21
_diffrn_reflns_limit_k_max 8
_diffrn_reflns_limit_k_min -8
_diffrn_reflns_limit_l_max 18
_diffrn_reflns_limit_l_min -18
_diffrn_reflns_number 50739
_diffrn_reflns_theta_full 28.37
_diffrn_reflns_theta_max 28.37
_diffrn_reflns_theta_min 3.29
_exptl_absorpt_coefficient_mu 8.714
_exptl_absorpt_correction_T_max 0.279
_exptl_absorpt_correction_T_min 0.279
_exptl_absorpt_correction_type multi-scan
_exptl_crystal_colour yellow
_exptl_crystal_density_diffrn 2.183
_exptl_crystal_density_method 'not measured'
_exptl_crystal_description cuboid
_exptl_crystal_F_000 864.0
_exptl_crystal_size_max 0.328
_exptl_crystal_size_mid 0.126
_exptl_crystal_size_min 0.092
_refine_diff_density_max 1.965
_refine_diff_density_min -2.373
_refine_diff_density_rms 0.163
_refine_ls_extinction_method none
_refine_ls_goodness_of_fit_ref 1.114
_refine_ls_hydrogen_treatment mixed
_refine_ls_matrix_type full
_refine_ls_number_parameters 194
_refine_ls_number_reflns 3479
_refine_ls_number_restraints 0
_refine_ls_restrained_S_all 1.114
_refine_ls_R_factor_all 0.0339
_refine_ls_R_factor_gt 0.0271
_refine_ls_shift/su_max 0.002
_refine_ls_shift/su_mean 0.000
_refine_ls_structure_factor_coef Fsqd
_refine_ls_weighting_details 'calc w=1/[\s^2^(Fo^2^)+(0.0087P)^2^+5.1073P] where P=(Fo^2^+2Fc^2^)/3'
_refine_ls_weighting_scheme calc
_refine_ls_wR_factor_gt 0.0539
_refine_ls_wR_factor_ref 0.0561
_reflns_number_gt 2945
_reflns_number_total 3491
_reflns_threshold_expression >2\s(I)
_cod_data_source_file c9dt01528k2.cif
_cod_data_source_block 13rmsc1_0ma
_cod_depositor_comments
;
The following automatic conversions were performed:

'_symmetry_cell_setting' value 'Monoclinic' changed to 'monoclinic'
according to
/home/data/users/saulius/crontab/automatic-downloads/rss-feeds/RSC/lib/dictionaries/cif_core.dic
dictionary named 'cif_core.dic' version 2.4.2 from 2011-04-26.

Automatic conversion script
Id: cif_fix_values 4973 2017-02-22 13:04:09Z antanas 

 Adding full bibliography for 7049934--7049935.cif.
;
_cod_original_sg_symbol_Hall ' 	-P 2ybc'
_cod_original_sg_symbol_H-M 'P2(1)/c  '
_cod_original_formula_sum ' 	C13 H9 N2 O5 Re'
_cod_database_code 7049935

loop_
_symmetry_equiv_pos_as_xyz
'x, y, z'
'-x, y+1/2, -z+1/2'
'-x, -y, -z'
'x, -y-1/2, z-1/2'

loop_
_atom_site_label
_atom_site_type_symbol
_atom_site_fract_x
_atom_site_fract_y
_atom_site_fract_z
_atom_site_U_iso_or_equiv
_atom_site_adp_type
_atom_site_occupancy
_atom_site_symmetry_multiplicity
_atom_site_calc_flag
_atom_site_refinement_flags
Re1 Re 0.792117(12) 0.28540(3) 0.998881(12) 0.02170(6) Uani 1 1 d .
O12 O 0.7458(2) 0.4264(4) 0.8518(2) 0.0256(6) Uani 1 1 d .
O2 O 0.9679(2) 0.5146(6) 1.0977(3) 0.0427(9) Uani 1 1 d .
O11 O 0.66801(19) 0.1411(5) 0.9118(2) 0.0234(6) Uani 1 1 d .
O3 O 0.7099(3) 0.5919(6) 1.1011(3) 0.0499(10) Uani 1 1 d .
C12 C 0.6766(3) 0.3462(6) 0.7812(3) 0.0213(8) Uani 1 1 d .
C1 C 0.8320(3) 0.1297(7) 1.1208(3) 0.0280(9) Uani 1 1 d .
N1 N 0.8415(2) 0.0617(5) 0.9184(3) 0.0236(8) Uani 1 1 d .
O1 O 0.8586(2) 0.0308(6) 1.1935(3) 0.0414(9) Uani 1 1 d .
N2 N 0.8535(3) -0.2225(6) 0.8482(3) 0.0318(9) Uani 1 1 d .
C22 C 0.9107(3) -0.0932(7) 0.8293(4) 0.0355(11) Uani 1 1 d .
H22 H 0.9476 -0.1201 0.7934 0.043 Uiso 1 1 calc R
C15 C 0.5174(3) 0.2141(7) 0.5754(3) 0.0311(10) Uani 1 1 d .
H15 H 0.4766 0.1980 0.5083 0.037 Uiso 1 1 calc R
C2 C 0.9024(3) 0.4264(7) 1.0597(3) 0.0283(10) Uani 1 1 d .
C3 C 0.7395(3) 0.4772(7) 1.0622(4) 0.0318(10) Uani 1 1 d .
C21 C 0.9032(3) 0.0824(7) 0.8733(4) 0.0319(10) Uani 1 1 d .
H21 H 0.9349 0.1988 0.8731 0.038 Uiso 1 1 calc R
C11 C 0.6333(3) 0.1835(6) 0.8157(3) 0.0212(8) Uani 1 1 d .
C13 C 0.6494(3) 0.4222(7) 0.6806(3) 0.0263(9) Uani 1 1 d .
H13 H 0.6821 0.5319 0.6734 0.032 Uiso 1 1 calc R
C14 C 0.5822(3) 0.3604(7) 0.5913(3) 0.0293(10) Uani 1 1 d .
H14 H 0.5799 0.4276 0.5324 0.035 Uiso 1 1 calc R
C23 C 0.8127(3) -0.1247(7) 0.9014(4) 0.0302(10) Uani 1 1 d .
H23 H 0.7699 -0.1804 0.9232 0.036 Uiso 1 1 calc R
C17 C 0.5570(3) 0.0767(7) 0.7528(3) 0.0289(10) Uani 1 1 d .
H17 H 0.5368 -0.0186 0.7874 0.035 Uiso 1 1 calc R
C16 C 0.5070(3) 0.0884(7) 0.6490(3) 0.0326(11) Uani 1 1 d .
H16 H 0.4591 -0.0007 0.6246 0.039 Uiso 1 1 calc R
H2 H 0.841(4) -0.337(8) 0.828(4) 0.037(15) Uiso 1 1 d .

loop_
_atom_site_aniso_label
_atom_site_aniso_U_11
_atom_site_aniso_U_22
_atom_site_aniso_U_33
_atom_site_aniso_U_23
_atom_site_aniso_U_13
_atom_site_aniso_U_12
Re1 0.02546(10) 0.01929(9) 0.02075(9) -0.00092(7) 0.00918(7) -0.00335(7)
O12 0.0299(17) 0.0208(15) 0.0259(15) 0.0020(12) 0.0104(13) -0.0040(13)
O2 0.036(2) 0.041(2) 0.047(2) -0.0048(17) 0.0108(17) -0.0162(17)
O11 0.0218(15) 0.0272(16) 0.0205(14) 0.0010(12) 0.0072(12) -0.0064(13)
O3 0.046(2) 0.050(2) 0.056(2) -0.0206(19) 0.022(2) 0.0049(19)
C12 0.023(2) 0.019(2) 0.024(2) -0.0005(16) 0.0116(17) 0.0017(17)
C1 0.028(2) 0.031(2) 0.026(2) -0.0025(19) 0.0112(19) -0.005(2)
N1 0.029(2) 0.0191(18) 0.0236(18) -0.0005(14) 0.0112(16) -0.0017(15)
O1 0.044(2) 0.047(2) 0.0319(19) 0.0141(16) 0.0121(17) -0.0013(18)
N2 0.043(2) 0.019(2) 0.034(2) -0.0067(17) 0.0151(19) -0.0023(18)
C22 0.040(3) 0.033(3) 0.039(3) -0.004(2) 0.021(2) 0.002(2)
C15 0.033(3) 0.036(3) 0.020(2) -0.0014(19) 0.0048(19) 0.005(2)
C2 0.033(3) 0.026(2) 0.027(2) 0.0014(18) 0.012(2) -0.003(2)
C3 0.030(3) 0.033(3) 0.030(2) -0.002(2) 0.009(2) -0.004(2)
C21 0.038(3) 0.026(2) 0.039(3) 0.001(2) 0.023(2) -0.006(2)
C11 0.024(2) 0.022(2) 0.0199(19) -0.0017(16) 0.0106(17) -0.0004(17)
C13 0.028(2) 0.025(2) 0.030(2) 0.0074(18) 0.016(2) 0.0023(18)
C14 0.031(2) 0.037(3) 0.023(2) 0.0049(19) 0.0141(19) 0.006(2)
C23 0.040(3) 0.019(2) 0.035(2) -0.0007(18) 0.017(2) -0.005(2)
C17 0.033(3) 0.028(2) 0.027(2) -0.0001(18) 0.013(2) -0.008(2)
C16 0.033(3) 0.034(3) 0.027(2) -0.0053(19) 0.007(2) -0.008(2)

loop_
_atom_type_symbol
_atom_type_description
_atom_type_scat_dispersion_real
_atom_type_scat_dispersion_imag
_atom_type_scat_source
C C 0.0033 0.0016 'International Tables Vol C Tables 4.2.6.8 and 6.1.1.4'
H H 0.0000 0.0000 'International Tables Vol C Tables 4.2.6.8 and 6.1.1.4'
N N 0.0061 0.0033 'International Tables Vol C Tables 4.2.6.8 and 6.1.1.4'
O O 0.0106 0.0060 'International Tables Vol C Tables 4.2.6.8 and 6.1.1.4'
Re Re -1.0185 7.2310 'International Tables Vol C Tables 4.2.6.8 and 6.1.1.4'

loop_
_geom_angle_atom_site_label_1
_geom_angle_atom_site_label_2
_geom_angle_atom_site_label_3
_geom_angle
C1 Re1 C2 85.68(19)
C1 Re1 C3 90.3(2)
C2 Re1 C3 87.8(2)
C1 Re1 O12 172.92(16)
C2 Re1 O12 98.22(16)
C3 Re1 O12 95.77(17)
C1 Re1 O11 101.25(16)
C2 Re1 O11 172.53(15)
C3 Re1 O11 94.90(17)
O12 Re1 O11 74.61(11)
C1 Re1 N1 91.59(17)
C2 Re1 N1 96.32(17)
C3 Re1 N1 175.58(17)
O12 Re1 N1 82.14(13)
O11 Re1 N1 80.80(13)
C12 O12 Re1 116.4(3)
C11 O11 Re1 116.4(3)
O12 C12 C13 118.2(4)
O12 C12 C11 115.5(4)
C13 C12 C11 126.3(4)
O1 C1 Re1 177.2(4)
C23 N1 C21 106.1(4)
C23 N1 Re1 124.4(3)
C21 N1 Re1 129.4(3)
C23 N2 C22 108.1(4)
C23 N2 H2 123(4)
C22 N2 H2 129(4)
C21 C22 N2 106.1(4)
C21 C22 H22 126.9
N2 C22 H22 126.9
C14 C15 C16 126.9(4)
C14 C15 H15 116.6
C16 C15 H15 116.6
O2 C2 Re1 178.2(4)
O3 C3 Re1 178.7(5)
C22 C21 N1 109.2(4)
C22 C21 H21 125.4
N1 C21 H21 125.4
O11 C11 C17 118.7(4)
O11 C11 C12 116.0(4)
C17 C11 C12 125.3(4)
C14 C13 C12 130.4(4)
C14 C13 H13 114.8
C12 C13 H13 114.8
C13 C14 C15 130.1(4)
C13 C14 H14 114.9
C15 C14 H14 114.9
N1 C23 N2 110.4(4)
N1 C23 H23 124.8
N2 C23 H23 124.8
C16 C17 C11 131.3(4)
C16 C17 H17 114.3
C11 C17 H17 114.3
C17 C16 C15 129.5(5)
C17 C16 H16 115.3
C15 C16 H16 115.3

loop_
_geom_bond_atom_site_label_1
_geom_bond_atom_site_label_2
_geom_bond_distance
Re1 C1 1.897(5)
Re1 C2 1.903(5)
Re1 C3 1.928(5)
Re1 O12 2.134(3)
Re1 O11 2.138(3)
Re1 N1 2.195(4)
O12 C12 1.296(5)
O2 C2 1.148(6)
O11 C11 1.285(5)
O3 C3 1.143(6)
C12 C13 1.407(6)
C12 C11 1.467(6)
C1 O1 1.154(5)
N1 C23 1.318(6)
N1 C21 1.371(6)
N2 C23 1.336(6)
N2 C22 1.359(6)
N2 H2 0.81(6)
C22 C21 1.351(7)
C22 H22 0.9300
C15 C14 1.384(7)
C15 C16 1.390(6)
C15 H15 0.9300
C21 H21 0.9300
C11 C17 1.407(6)
C13 C14 1.375(6)
C13 H13 0.9300
C14 H14 0.9300
C23 H23 0.9300
C17 C16 1.377(6)
C17 H17 0.9300
C16 H16 0.9300

loop_
_geom_hbond_atom_site_label_D
_geom_hbond_atom_site_label_H
_geom_hbond_atom_site_label_A
_geom_hbond_distance_DH
_geom_hbond_distance_HA
_geom_hbond_distance_DA
_geom_hbond_angle_DHA
_geom_hbond_site_symmetry_A
N2 H2 O12 0.81(6) 2.31(5) 2.926(5) 133(5) 1_545
N2 H2 O1 0.81(6) 2.39(5) 3.017(5) 134(5) 4
C21 H21 O2 0.93 2.41 3.327(6) 170.2 3_767
